data_7062606
loop_
_publ_author_name
'Tupolova, Yulia P.'
'Popov, Leonid D.'
'Vlasenko, Valery G.'
'Gishko, Konstantin B.'
'Kapustina, Anna A.'
'Berejnaya, Alexandra G.'
'Golubeva, Yuliya A.'
'Klyushova, Lyubov S.'
'Lider, Elizaveta V.'
'Lazarenko, Vladimir A.'
'Bachurin, Stanislav S.'
'Shcherbakov, Igor N.'

_publ_section_title
;
 Crystal structure and cytotoxic activity of Cu(ii) complexes with
 bis-benzoxazolylhydrazone of 2,6-diacetylpyridine
;
_journal_issue 31
_journal_name_full 'New Journal of Chemistry'
_journal_page_first 14972
_journal_page_last 14985
_journal_paper_doi 10.1039/D3NJ02445H
_journal_volume 47
_journal_year 2023
_chemical_formula_moiety 'C23 H18 Cu N8 O5'
_chemical_formula_sum 'C23 H18 Cu N8 O5'
_chemical_formula_weight 549.99
_space_group_crystal_system monoclinic
_space_group_IT_number 14
_space_group_name_Hall '-P 2yn'
_space_group_name_H-M_alt 'P 1 21/n 1'
_atom_sites_solution_hydrogens geom
_audit_creation_date 2022-11-15
_audit_creation_method
;
Olex2 1.3
(compiled 2020.11.12 svn.r5f609507 for OlexSys, GUI svn.r6408)
;
_audit_update_record
;
2023-07-12 deposited with the CCDC.	2023-07-19 downloaded from the CCDC.
;
_cell_angle_alpha 90
_cell_angle_beta 100.20(3)
_cell_angle_gamma 90
_cell_formula_units_Z 4
_cell_length_a 10.598(2)
_cell_length_b 9.0780(18)
_cell_length_c 23.574(5)
_cell_measurement_reflns_used 1690
_cell_measurement_temperature 100
_cell_measurement_theta_max 31.015
_cell_measurement_theta_min 2.987
_cell_volume 2232.2(8)
_computing_data_collection 'marccd software'
_computing_molecular_graphics 'Olex2 (Dolomanov et al., 2009)'
_computing_publication_material 'Olex2 (Dolomanov et al., 2009)'
_computing_structure_refinement 'ShelXL (Sheldrick, 2015)'
_computing_structure_solution 'SHELXT 2014/5 (Sheldrick, 2014)'
_diffrn_ambient_temperature 100
_diffrn_measured_fraction_theta_full 0.989
_diffrn_measured_fraction_theta_max 0.990
_diffrn_measurement_device_type 'Rayonix SX165 CCD'
_diffrn_measurement_method '\f scans'
_diffrn_radiation_type synchrotron
_diffrn_radiation_wavelength 0.745
_diffrn_reflns_av_R_equivalents 0.0359
_diffrn_reflns_av_unetI/netI 0.0358
_diffrn_reflns_Laue_measured_fraction_full 0.989
_diffrn_reflns_Laue_measured_fraction_max 0.990
_diffrn_reflns_limit_h_max 10
_diffrn_reflns_limit_h_min -14
_diffrn_reflns_limit_k_max 12
_diffrn_reflns_limit_k_min -12
_diffrn_reflns_limit_l_max 32
_diffrn_reflns_limit_l_min -32
_diffrn_reflns_number 16712
_diffrn_reflns_point_group_measured_fraction_full 0.989
_diffrn_reflns_point_group_measured_fraction_max 0.990
_diffrn_reflns_theta_full 26.551
_diffrn_reflns_theta_max 31.015
_diffrn_reflns_theta_min 2.987
_diffrn_standards_number 0
_exptl_absorpt_coefficient_mu 1.164
_exptl_absorpt_correction_T_max 1
_exptl_absorpt_correction_T_min 0.811
_exptl_absorpt_correction_type empirical
_exptl_crystal_colour 'dark red'
_exptl_crystal_colour_modifier dark
_exptl_crystal_colour_primary red
_exptl_crystal_density_diffrn 1.637
_exptl_crystal_description block
_exptl_crystal_F_000 1124
_exptl_crystal_size_max 0.2
_exptl_crystal_size_mid 0.1
_exptl_crystal_size_min 0.05
_refine_diff_density_max 0.460
_refine_diff_density_min -0.841
_refine_diff_density_rms 0.065
_refine_ls_extinction_method none
_refine_ls_goodness_of_fit_ref 1.053
_refine_ls_hydrogen_treatment constr
_refine_ls_matrix_type full
_refine_ls_number_parameters 336
_refine_ls_number_reflns 6131
_refine_ls_number_restraints 0
_refine_ls_restrained_S_all 1.053
_refine_ls_R_factor_all 0.0462
_refine_ls_R_factor_gt 0.0392
_refine_ls_shift/su_max 0.003
_refine_ls_shift/su_mean 0.000
_refine_ls_structure_factor_coef Fsqd
_refine_ls_weighting_details 'w=1/[\s^2^(Fo^2^)+(0.0538P)^2^+1.0968P] where P=(Fo^2^+2Fc^2^)/3'
_refine_ls_weighting_scheme calc
_refine_ls_wR_factor_gt 0.1013
_refine_ls_wR_factor_ref 0.1063
_reflns_Friedel_coverage 0.000
_reflns_number_gt 5292
_reflns_number_total 6131
_reflns_threshold_expression 'I > 2\s(I)'
_cod_data_source_file d3nj02445h2.cif
_cod_data_source_block 155tup
_cod_depositor_comments 'Adding full bibliography for 7062606--7062608.cif.'
_cod_database_code 7062606
_shelx_shelxl_version_number 2018/3
_shelx_space_group_comment
;
The symmetry employed for this shelxl refinement is uniquely defined
by the following loop, which should always be used as a source of
symmetry information in preference to the above space-group names.
They are only intended as comments.
;
_shelx_estimated_absorpt_t_max 0.944
_shelx_estimated_absorpt_t_min 0.801
_olex2_refinement_description
;
1. Fixed Uiso
 At 1.2 times of:
  All C(H) groups, All N(H) groups
 At 1.5 times of:
  All C(H,H,H) groups
2.a Aromatic/amide H refined with riding coordinates:
 N1(H1), C2(H2), C3(H3), C4(H4), C5(H5), C11(H11), C12(H12), C13(H13),
 C19(H19), C20(H20), C21(H21), C22(H22)
2.b Idealised Me refined as rotating group:
 C9(H9A,H9B,H9C), C16(H16A,H16B,H16C)
;
_olex2_submission_special_instructions 'No special instructions were received'

loop_
_space_group_symop_operation_xyz
'x, y, z'
'-x+1/2, y+1/2, -z+1/2'
'-x, -y, -z'
'x-1/2, -y-1/2, z-1/2'

loop_
_atom_site_label
_atom_site_type_symbol
_atom_site_fract_x
_atom_site_fract_y
_atom_site_fract_z
_atom_site_U_iso_or_equiv
_atom_site_adp_type
_atom_site_occupancy
_atom_site_site_symmetry_order
_atom_site_calc_flag
_atom_site_refinement_flags_posn
_atom_site_refinement_flags_adp
_atom_site_refinement_flags_occupancy
_atom_site_disorder_assembly
_atom_site_disorder_group
Cu1 Cu 0.58652(2) 0.45686(2) 0.59130(2) 0.02759(8) Uani 1 1 d . . . . .
O1 O 0.54757(13) 0.85714(13) 0.52013(5) 0.0306(3) Uani 1 1 d . . . . .
O2 O 1.03447(14) 0.44093(14) 0.66071(6) 0.0335(3) Uani 1 1 d . . . . .
O3 O 0.45180(15) 0.71063(17) 0.67573(8) 0.0471(4) Uani 1 1 d . . . . .
O4 O 0.59878(13) 0.54076(12) 0.68575(5) 0.0294(3) Uani 1 1 d . . . . .
O5 O 0.64323(15) 0.76034(15) 0.72000(7) 0.0415(3) Uani 1 1 d . . . . .
N1 N 0.85784(15) 0.53196(15) 0.68635(6) 0.0270(3) Uani 1 1 d . . . . .
H1 H 0.777653 0.540563 0.691090 0.032 Uiso 1 1 calc R . . . .
N2 N 0.85433(17) 0.30592(16) 0.63128(7) 0.0332(3) Uani 1 1 d . . . . .
N3 N 0.72197(16) 0.30295(16) 0.62626(6) 0.0300(3) Uani 1 1 d . . . . .
N4 N 0.47687(17) 0.29471(16) 0.60377(6) 0.0307(3) Uani 1 1 d . . . . .
N5 N 0.41546(16) 0.53658(16) 0.55808(7) 0.0308(3) Uani 1 1 d . . . . .
N6 N 0.40760(17) 0.67211(17) 0.53271(7) 0.0332(3) Uani 1 1 d . . . . .
N7 N 0.63688(15) 0.64772(15) 0.56122(6) 0.0277(3) Uani 1 1 d . . . . .
N8 N 0.56319(15) 0.67376(16) 0.69405(7) 0.0289(3) Uani 1 1 d . . . . .
C1 C 0.73531(18) 0.74758(18) 0.55664(7) 0.0282(3) Uani 1 1 d . . . . .
C2 C 0.86714(19) 0.73807(19) 0.57084(8) 0.0315(4) Uani 1 1 d . . . . .
H2 H 0.907979 0.649727 0.585927 0.038 Uiso 1 1 calc R . . . .
C3 C 0.9383(2) 0.8630(2) 0.56223(8) 0.0345(4) Uani 1 1 d . . . . .
H3 H 1.029062 0.860136 0.572399 0.041 Uiso 1 1 calc R . . . .
C4 C 0.8784(2) 0.9922(2) 0.53890(8) 0.0344(4) Uani 1 1 d . . . . .
H4 H 0.929532 1.075849 0.534319 0.041 Uiso 1 1 calc R . . . .
C5 C 0.7463(2) 1.00135(19) 0.52230(8) 0.0316(4) Uani 1 1 d . . . . .
H5 H 0.705008 1.087687 0.505426 0.038 Uiso 1 1 calc R . . . .
C6 C 0.67919(18) 0.87641(18) 0.53199(7) 0.0284(3) Uani 1 1 d . . . . .
C7 C 0.52773(18) 0.71888(18) 0.53872(7) 0.0284(3) Uani 1 1 d . . . . .
C8 C 0.3150(2) 0.46079(19) 0.56406(8) 0.0322(4) Uani 1 1 d . . . . .
C9 C 0.1819(2) 0.5144(2) 0.54467(9) 0.0378(4) Uani 1 1 d . . . . .
H9A H 0.163390 0.593474 0.570297 0.057 Uiso 1 1 calc GR . . . .
H9B H 0.121597 0.433076 0.545727 0.057 Uiso 1 1 calc GR . . . .
H9C H 0.172987 0.552118 0.505207 0.057 Uiso 1 1 calc GR . . . .
C10 C 0.3502(2) 0.3172(2) 0.59203(8) 0.0328(4) Uani 1 1 d . . . . .
C11 C 0.2677(2) 0.2084(2) 0.60629(8) 0.0392(4) Uani 1 1 d . . . . .
H11 H 0.177411 0.221705 0.598839 0.047 Uiso 1 1 calc R . . . .
C12 C 0.3227(2) 0.0799(2) 0.63178(9) 0.0425(5) Uani 1 1 d . . . . .
H12 H 0.268563 0.004328 0.641716 0.051 Uiso 1 1 calc R . . . .
C13 C 0.4543(2) 0.0592(2) 0.64304(8) 0.0389(4) Uani 1 1 d . . . . .
H13 H 0.490729 -0.029529 0.659947 0.047 Uiso 1 1 calc R . . . .
C14 C 0.5317(2) 0.17315(18) 0.62872(7) 0.0326(4) Uani 1 1 d . . . . .
C15 C 0.6727(2) 0.17831(18) 0.63926(7) 0.0326(4) Uani 1 1 d . . . . .
C16 C 0.7509(2) 0.05128(19) 0.66540(8) 0.0370(4) Uani 1 1 d . . . . .
H16A H 0.836073 0.055560 0.654660 0.055 Uiso 1 1 calc GR . . . .
H16B H 0.708609 -0.040972 0.651291 0.055 Uiso 1 1 calc GR . . . .
H16C H 0.759674 0.055635 0.707450 0.055 Uiso 1 1 calc GR . . . .
C17 C 0.90596(18) 0.42052(19) 0.65847(7) 0.0290(3) Uani 1 1 d . . . . .
C18 C 1.06601(18) 0.5726(2) 0.69036(8) 0.0304(3) Uani 1 1 d . . . . .
C19 C 1.18294(19) 0.6403(2) 0.70082(9) 0.0351(4) Uani 1 1 d . . . . .
H19 H 1.256335 0.598301 0.689117 0.042 Uiso 1 1 calc R . . . .
C20 C 1.18802(19) 0.7750(2) 0.72979(8) 0.0351(4) Uani 1 1 d . . . . .
H20 H 1.267163 0.826386 0.738454 0.042 Uiso 1 1 calc R . . . .
C21 C 1.07930(19) 0.8350(2) 0.74614(8) 0.0326(4) Uani 1 1 d . . . . .
H21 H 1.086119 0.926745 0.765847 0.039 Uiso 1 1 calc R . . . .
C22 C 0.96039(18) 0.76476(18) 0.73449(7) 0.0287(3) Uani 1 1 d . . . . .
H22 H 0.886110 0.806767 0.745376 0.034 Uiso 1 1 calc R . . . .
C23 C 0.95631(17) 0.63068(18) 0.70626(7) 0.0267(3) Uani 1 1 d . . . . .

loop_
_atom_site_aniso_label
_atom_site_aniso_U_11
_atom_site_aniso_U_22
_atom_site_aniso_U_33
_atom_site_aniso_U_23
_atom_site_aniso_U_13
_atom_site_aniso_U_12
Cu1 0.03826(13) 0.01915(11) 0.02468(11) 0.00255(7) 0.00372(8) -0.00158(8)
O1 0.0398(7) 0.0213(5) 0.0300(6) 0.0044(4) 0.0045(5) 0.0006(5)
O2 0.0378(7) 0.0277(6) 0.0352(7) -0.0025(5) 0.0072(5) 0.0071(5)
O3 0.0339(7) 0.0352(7) 0.0718(11) -0.0053(7) 0.0079(7) 0.0048(6)
O4 0.0383(7) 0.0212(5) 0.0295(6) 0.0003(4) 0.0080(5) 0.0006(5)
O5 0.0459(8) 0.0251(6) 0.0514(8) -0.0051(6) 0.0029(7) -0.0070(6)
N1 0.0330(7) 0.0225(6) 0.0255(6) -0.0001(5) 0.0053(5) 0.0027(5)
N2 0.0459(9) 0.0227(6) 0.0310(7) -0.0003(6) 0.0066(6) 0.0049(6)
N3 0.0437(9) 0.0206(6) 0.0259(6) 0.0003(5) 0.0063(6) 0.0020(6)
N4 0.0460(9) 0.0218(6) 0.0247(6) -0.0004(5) 0.0074(6) -0.0052(6)
N5 0.0388(8) 0.0258(7) 0.0271(7) 0.0026(5) 0.0043(6) -0.0017(6)
N6 0.0380(8) 0.0257(7) 0.0347(8) 0.0057(6) 0.0033(6) -0.0008(6)
N7 0.0364(8) 0.0210(6) 0.0253(6) 0.0035(5) 0.0042(6) -0.0005(5)
N8 0.0343(8) 0.0226(6) 0.0318(7) 0.0005(5) 0.0112(6) -0.0014(5)
C1 0.0408(9) 0.0222(7) 0.0222(7) 0.0016(6) 0.0068(6) 0.0004(6)
C2 0.0413(10) 0.0267(8) 0.0270(8) 0.0045(6) 0.0076(7) 0.0022(7)
C3 0.0392(10) 0.0322(8) 0.0333(9) 0.0038(7) 0.0096(7) -0.0009(7)
C4 0.0446(11) 0.0278(8) 0.0327(9) 0.0022(7) 0.0125(8) -0.0038(7)
C5 0.0461(10) 0.0225(7) 0.0277(8) 0.0035(6) 0.0103(7) -0.0004(7)
C6 0.0381(9) 0.0235(7) 0.0239(7) 0.0017(6) 0.0066(6) 0.0004(6)
C7 0.0382(9) 0.0219(7) 0.0248(7) 0.0036(6) 0.0043(6) -0.0002(6)
C8 0.0409(10) 0.0294(8) 0.0263(8) -0.0022(6) 0.0060(7) -0.0040(7)
C9 0.0385(10) 0.0381(9) 0.0365(9) -0.0019(8) 0.0061(8) -0.0042(8)
C10 0.0460(11) 0.0285(8) 0.0243(7) -0.0028(6) 0.0069(7) -0.0079(7)
C11 0.0515(12) 0.0362(9) 0.0303(9) -0.0026(7) 0.0081(8) -0.0140(9)
C12 0.0648(14) 0.0311(9) 0.0320(9) -0.0021(7) 0.0100(9) -0.0169(9)
C13 0.0648(14) 0.0239(8) 0.0282(8) 0.0001(6) 0.0083(8) -0.0102(8)
C14 0.0555(12) 0.0201(7) 0.0223(7) -0.0007(6) 0.0074(7) -0.0044(7)
C15 0.0567(12) 0.0195(7) 0.0218(7) -0.0002(6) 0.0071(7) 0.0008(7)
C16 0.0607(13) 0.0210(7) 0.0289(8) 0.0039(6) 0.0068(8) 0.0041(8)
C17 0.0378(9) 0.0227(7) 0.0264(7) 0.0030(6) 0.0058(6) 0.0063(6)
C18 0.0350(9) 0.0270(7) 0.0287(8) 0.0014(6) 0.0043(7) 0.0065(7)
C19 0.0324(9) 0.0364(9) 0.0367(9) 0.0028(7) 0.0062(7) 0.0071(7)
C20 0.0327(9) 0.0365(9) 0.0352(9) 0.0009(7) 0.0034(7) -0.0004(7)
C21 0.0361(9) 0.0293(8) 0.0315(8) -0.0006(7) 0.0035(7) -0.0002(7)
C22 0.0347(9) 0.0243(7) 0.0273(7) 0.0011(6) 0.0062(6) 0.0030(6)
C23 0.0328(8) 0.0235(7) 0.0240(7) 0.0026(6) 0.0050(6) 0.0022(6)

loop_
_atom_type_symbol
_atom_type_description
_atom_type_scat_dispersion_real
_atom_type_scat_dispersion_imag
_atom_type_scat_source
C C 0.0026 0.0018 'International Tables Vol C Tables 4.2.6.8 and 6.1.1.4'
H H 0.0000 0.0000 'International Tables Vol C Tables 4.2.6.8 and 6.1.1.4'
Cu Cu 0.2447 1.3792 'International Tables Vol C Tables 4.2.6.8 and 6.1.1.4'
N N 0.0049 0.0036 'International Tables Vol C Tables 4.2.6.8 and 6.1.1.4'
O O 0.0092 0.0067 'International Tables Vol C Tables 4.2.6.8 and 6.1.1.4'

loop_
_geom_angle_atom_site_label_1
_geom_angle_atom_site_label_2
_geom_angle_atom_site_label_3
_geom_angle
_geom_angle_site_symmetry_1
_geom_angle_site_symmetry_3
_geom_angle_publ_flag
N3 Cu1 O4 85.57(6) . . ?
N4 Cu1 O4 92.11(6) . . ?
N4 Cu1 N3 79.52(7) . . ?
N4 Cu1 N5 78.76(7) . . ?
N4 Cu1 N7 158.34(7) . . ?
N5 Cu1 O4 98.65(6) . . ?
N5 Cu1 N3 158.01(6) . . ?
N5 Cu1 N7 79.90(6) . . ?
N7 Cu1 O4 94.76(5) . . ?
N7 Cu1 N3 121.46(7) . . ?
C7 O1 C6 105.05(13) . . ?
C17 O2 C18 106.52(14) . . ?
N8 O4 Cu1 118.78(10) . . ?
C17 N1 H1 125.7 . . ?
C17 N1 C23 108.67(15) . . ?
C23 N1 H1 125.7 . . ?
C17 N2 N3 113.03(15) . . ?
N2 N3 Cu1 129.89(11) . . ?
C15 N3 Cu1 113.64(14) . . ?
C15 N3 N2 115.95(16) . . ?
C10 N4 Cu1 117.48(12) . . ?
C14 N4 Cu1 118.09(14) . . ?
C14 N4 C10 124.09(17) . . ?
N6 N5 Cu1 118.92(13) . . ?
C8 N5 Cu1 118.37(13) . . ?
C8 N5 N6 122.61(17) . . ?
C7 N6 N5 105.01(15) . . ?
C1 N7 Cu1 147.71(12) . . ?
C7 N7 Cu1 107.04(12) . . ?
C7 N7 C1 104.97(14) . . ?
O3 N8 O4 119.32(16) . . ?
O3 N8 O5 122.20(16) . . ?
O5 N8 O4 118.47(16) . . ?
C2 C1 N7 132.57(16) . . ?
C2 C1 C6 119.55(16) . . ?
C6 C1 N7 107.88(16) . . ?
C1 C2 H2 121.2 . . ?
C1 C2 C3 117.60(17) . . ?
C3 C2 H2 121.2 . . ?
C2 C3 H3 119.4 . . ?
C2 C3 C4 121.29(19) . . ?
C4 C3 H3 119.4 . . ?
C3 C4 H4 119.1 . . ?
C5 C4 C3 121.70(18) . . ?
C5 C4 H4 119.1 . . ?
C4 C5 H5 122.3 . . ?
C6 C5 C4 115.35(17) . . ?
C6 C5 H5 122.3 . . ?
O1 C6 C1 108.60(15) . . ?
C5 C6 O1 126.97(16) . . ?
C5 C6 C1 124.43(18) . . ?
N6 C7 O1 117.52(16) . . ?
N6 C7 N7 128.99(16) . . ?
N7 C7 O1 113.49(16) . . ?
N5 C8 C9 123.09(17) . . ?
N5 C8 C10 111.68(18) . . ?
C10 C8 C9 125.23(18) . . ?
C8 C9 H9A 109.5 . . ?
C8 C9 H9B 109.5 . . ?
C8 C9 H9C 109.5 . . ?
H9A C9 H9B 109.5 . . ?
H9A C9 H9C 109.5 . . ?
H9B C9 H9C 109.5 . . ?
N4 C10 C8 113.05(16) . . ?
N4 C10 C11 119.29(18) . . ?
C11 C10 C8 127.7(2) . . ?
C10 C11 H11 121.2 . . ?
C12 C11 C10 117.7(2) . . ?
C12 C11 H11 121.2 . . ?
C11 C12 H12 119.1 . . ?
C13 C12 C11 121.78(19) . . ?
C13 C12 H12 119.1 . . ?
C12 C13 H13 121.1 . . ?
C12 C13 C14 117.86(19) . . ?
C14 C13 H13 121.1 . . ?
N4 C14 C13 119.3(2) . . ?
N4 C14 C15 113.47(16) . . ?
C13 C14 C15 127.20(18) . . ?
N3 C15 C14 115.13(16) . . ?
N3 C15 C16 123.5(2) . . ?
C14 C15 C16 121.33(17) . . ?
C15 C16 H16A 109.5 . . ?
C15 C16 H16B 109.5 . . ?
C15 C16 H16C 109.5 . . ?
H16A C16 H16B 109.5 . . ?
H16A C16 H16C 109.5 . . ?
H16B C16 H16C 109.5 . . ?
N1 C17 O2 109.78(15) . . ?
N2 C17 O2 117.40(16) . . ?
N2 C17 N1 132.81(18) . . ?
C19 C18 O2 127.23(17) . . ?
C19 C18 C23 123.87(17) . . ?
C23 C18 O2 108.84(16) . . ?
C18 C19 H19 122.0 . . ?
C18 C19 C20 115.92(18) . . ?
C20 C19 H19 122.0 . . ?
C19 C20 H20 119.4 . . ?
C21 C20 C19 121.13(19) . . ?
C21 C20 H20 119.4 . . ?
C20 C21 H21 119.0 . . ?
C20 C21 C22 122.03(17) . . ?
C22 C21 H21 119.0 . . ?
C21 C22 H22 121.7 . . ?
C23 C22 C21 116.53(17) . . ?
C23 C22 H22 121.7 . . ?
C18 C23 N1 106.16(15) . . ?
C22 C23 N1 133.29(17) . . ?
C22 C23 C18 120.51(17) . . ?

loop_
_geom_bond_atom_site_label_1
_geom_bond_atom_site_label_2
_geom_bond_distance
_geom_bond_site_symmetry_2
_geom_bond_publ_flag
Cu1 O4 2.3351(13) . ?
Cu1 N3 2.0672(16) . ?
Cu1 N4 1.9300(16) . ?
Cu1 N5 1.9801(18) . ?
Cu1 N7 1.9807(14) . ?
O1 C6 1.384(2) . ?
O1 C7 1.3580(19) . ?
O2 C17 1.366(2) . ?
O2 C18 1.395(2) . ?
O3 N8 1.230(2) . ?
O4 N8 1.2902(18) . ?
O5 N8 1.236(2) . ?
N1 H1 0.8800 . ?
N1 C17 1.354(2) . ?
N1 C23 1.393(2) . ?
N2 N3 1.387(2) . ?
N2 C17 1.292(2) . ?
N3 C15 1.305(2) . ?
N4 C10 1.337(3) . ?
N4 C14 1.334(2) . ?
N5 N6 1.364(2) . ?
N5 C8 1.296(3) . ?
N6 C7 1.326(3) . ?
N7 C1 1.401(2) . ?
N7 C7 1.349(2) . ?
C1 C2 1.380(3) . ?
C1 C6 1.392(2) . ?
C2 H2 0.9500 . ?
C2 C3 1.396(3) . ?
C3 H3 0.9500 . ?
C3 C4 1.399(3) . ?
C4 H4 0.9500 . ?
C4 C5 1.388(3) . ?
C5 H5 0.9500 . ?
C5 C6 1.379(2) . ?
C8 C9 1.486(3) . ?
C8 C10 1.478(3) . ?
C9 H9A 0.9800 . ?
C9 H9B 0.9800 . ?
C9 H9C 0.9800 . ?
C10 C11 1.399(3) . ?
C11 H11 0.9500 . ?
C11 C12 1.392(3) . ?
C12 H12 0.9500 . ?
C12 C13 1.385(4) . ?
C13 H13 0.9500 . ?
C13 C14 1.398(3) . ?
C14 C15 1.471(3) . ?
C15 C16 1.489(3) . ?
C16 H16A 0.9800 . ?
C16 H16B 0.9800 . ?
C16 H16C 0.9800 . ?
C18 C19 1.366(3) . ?
C18 C23 1.387(3) . ?
C19 H19 0.9500 . ?
C19 C20 1.397(3) . ?
C20 H20 0.9500 . ?
C20 C21 1.389(3) . ?
C21 H21 0.9500 . ?
C21 C22 1.396(3) . ?
C22 H22 0.9500 . ?
C22 C23 1.384(2) . ?

loop_
_geom_torsion_atom_site_label_1
_geom_torsion_atom_site_label_2
_geom_torsion_atom_site_label_3
_geom_torsion_atom_site_label_4
_geom_torsion
_geom_torsion_site_symmetry_1
_geom_torsion_site_symmetry_2
_geom_torsion_site_symmetry_3
_geom_torsion_site_symmetry_4
_geom_torsion_publ_flag
Cu1 O4 N8 O3 61.06(19) . . . . ?
Cu1 O4 N8 O5 -118.47(15) . . . . ?
Cu1 N3 C15 C14 -2.19(19) . . . . ?
Cu1 N3 C15 C16 -179.48(13) . . . . ?
Cu1 N4 C10 C8 7.20(19) . . . . ?
Cu1 N4 C10 C11 -173.12(13) . . . . ?
Cu1 N4 C14 C13 174.25(13) . . . . ?
Cu1 N4 C14 C15 -4.39(19) . . . . ?
Cu1 N5 N6 C7 -1.21(19) . . . . ?
Cu1 N5 C8 C9 175.49(14) . . . . ?
Cu1 N5 C8 C10 -4.6(2) . . . . ?
Cu1 N7 C1 C2 9.5(4) . . . . ?
Cu1 N7 C1 C6 -171.38(17) . . . . ?
Cu1 N7 C7 O1 175.42(11) . . . . ?
Cu1 N7 C7 N6 -4.6(2) . . . . ?
O2 C18 C19 C20 177.64(17) . . . . ?
O2 C18 C23 N1 0.51(18) . . . . ?
O2 C18 C23 C22 -177.52(15) . . . . ?
N2 N3 C15 C14 -174.76(14) . . . . ?
N2 N3 C15 C16 8.0(2) . . . . ?
N3 N2 C17 O2 -173.71(14) . . . . ?
N3 N2 C17 N1 5.5(3) . . . . ?
N4 C10 C11 C12 -0.7(3) . . . . ?
N4 C14 C15 N3 4.2(2) . . . . ?
N4 C14 C15 C16 -178.41(15) . . . . ?
N5 N6 C7 O1 -176.01(14) . . . . ?
N5 N6 C7 N7 4.0(3) . . . . ?
N5 C8 C10 N4 -1.6(2) . . . . ?
N5 C8 C10 C11 178.76(18) . . . . ?
N6 N5 C8 C9 -0.8(3) . . . . ?
N6 N5 C8 C10 179.10(15) . . . . ?
N7 C1 C2 C3 -177.76(18) . . . . ?
N7 C1 C6 O1 -1.16(19) . . . . ?
N7 C1 C6 C5 178.03(16) . . . . ?
C1 N7 C7 O1 -0.25(19) . . . . ?
C1 N7 C7 N6 179.74(18) . . . . ?
C1 C2 C3 C4 -1.3(3) . . . . ?
C2 C1 C6 O1 178.11(15) . . . . ?
C2 C1 C6 C5 -2.7(3) . . . . ?
C2 C3 C4 C5 -1.2(3) . . . . ?
C3 C4 C5 C6 1.8(3) . . . . ?
C4 C5 C6 O1 179.17(16) . . . . ?
C4 C5 C6 C1 0.1(3) . . . . ?
C6 O1 C7 N6 179.56(16) . . . . ?
C6 O1 C7 N7 -0.45(19) . . . . ?
C6 C1 C2 C3 3.2(3) . . . . ?
C7 O1 C6 C1 0.98(18) . . . . ?
C7 O1 C6 C5 -178.18(17) . . . . ?
C7 N7 C1 C2 -178.29(19) . . . . ?
C7 N7 C1 C6 0.85(18) . . . . ?
C8 N5 N6 C7 175.09(17) . . . . ?
C8 C10 C11 C12 178.97(18) . . . . ?
C9 C8 C10 N4 178.33(17) . . . . ?
C9 C8 C10 C11 -1.3(3) . . . . ?
C10 N4 C14 C13 1.2(3) . . . . ?
C10 N4 C14 C15 -177.42(16) . . . . ?
C10 C11 C12 C13 0.2(3) . . . . ?
C11 C12 C13 C14 0.9(3) . . . . ?
C12 C13 C14 N4 -1.6(3) . . . . ?
C12 C13 C14 C15 176.82(18) . . . . ?
C13 C14 C15 N3 -174.26(17) . . . . ?
C13 C14 C15 C16 3.1(3) . . . . ?
C14 N4 C10 C8 -179.73(15) . . . . ?
C14 N4 C10 C11 0.0(3) . . . . ?
C17 O2 C18 C19 -177.01(18) . . . . ?
C17 O2 C18 C23 0.41(19) . . . . ?
C17 N1 C23 C18 -1.26(18) . . . . ?
C17 N1 C23 C22 176.41(18) . . . . ?
C17 N2 N3 Cu1 56.1(2) . . . . ?
C17 N2 N3 C15 -132.83(17) . . . . ?
C18 O2 C17 N1 -1.22(18) . . . . ?
C18 O2 C17 N2 178.17(15) . . . . ?
C18 C19 C20 C21 -0.5(3) . . . . ?
C19 C18 C23 N1 178.04(17) . . . . ?
C19 C18 C23 C22 0.0(3) . . . . ?
C19 C20 C21 C22 -0.1(3) . . . . ?
C20 C21 C22 C23 0.7(3) . . . . ?
C21 C22 C23 N1 -178.05(17) . . . . ?
C21 C22 C23 C18 -0.6(2) . . . . ?
C23 N1 C17 O2 1.57(19) . . . . ?
C23 N1 C17 N2 -177.69(18) . . . . ?
C23 C18 C19 C20 0.6(3) . . . . ?
